data_7050761
loop_
_publ_author_name
'Field, Jeremy D.'
'Turner, Peter'
'Harding, Margaret M.'
'Hatzikominos, Theano'
'Kim, Linda'

_publ_section_title
;
 Carbocyclic molecular clefts incorporating hydrogen bonding features
;
_journal_issue 6
_journal_name_full 'New Journal of Chemistry'
_journal_page_first 720
_journal_paper_doi 10.1039/b109055k
_journal_volume 26
_journal_year 2002
_chemical_formula_sum 'C17.5 H16 N2 O2.5'
_chemical_formula_weight 294.32
_chemical_name_systematic
; 
? 
;
_space_group_IT_number 2
_symmetry_cell_setting triclinic
_symmetry_Int_Tables_number 2
_symmetry_space_group_name_Hall '-P 1'
_symmetry_space_group_name_H-M 'P -1'
_atom_sites_solution_hydrogens geom
_atom_sites_solution_primary direct
_atom_sites_solution_secondary difmap
_audit_creation_method SHELXL-97
_cell_angle_alpha 98.290(6)
_cell_angle_beta 104.372(6)
_cell_angle_gamma 84.571(6)
_cell_formula_units_Z 4
_cell_length_a 10.282(4)
_cell_length_b 15.615(6)
_cell_length_c 9.472(4)
_cell_measurement_reflns_used 929
_cell_measurement_temperature 294(1)
_cell_measurement_theta_max 24.134
_cell_measurement_theta_min 2.369
_cell_volume 1455.0(10)
_computing_cell_refinement 'SAINT (Bruker,1995)'
_computing_data_collection 'SMART (Bruker,1995)'
_computing_data_reduction 'SAINT and XPREP'
_computing_molecular_graphics
;
teXsan for Windows (MSC, 1997), XSHELL (Bruker, 2000) 
xtal 3.6 (Hall,du Boulay, D.J. & Olthof-Hazekamp, R. 1999)
ORTEPII  (Johnson,C.K., 1976). 
WinGX (Farrugia, 1999)
;
_computing_structure_refinement 'SHELXL-97 (Sheldrick, 1997)'
_computing_structure_solution 'SIR97 (Altomare, et. al. 1997)'
_diffrn_ambient_temperature 293(2)
_diffrn_crystal_treatment
;
attached to a thin glass fibre 
;
_diffrn_measured_fraction_theta_full 0.891
_diffrn_measured_fraction_theta_max 0.891
_diffrn_measurement_device_type 'Bruker SMART 1000 CCD'
_diffrn_measurement_method \w
_diffrn_radiation_monochromator graphite
_diffrn_radiation_source 'sealed tube'
_diffrn_radiation_type MoK\a
_diffrn_radiation_wavelength 0.71073
_diffrn_reflns_av_R_equivalents 0.0827
_diffrn_reflns_av_sigmaI/netI 0.0389
_diffrn_reflns_limit_h_max 13
_diffrn_reflns_limit_h_min -13
_diffrn_reflns_limit_k_max 20
_diffrn_reflns_limit_k_min -20
_diffrn_reflns_limit_l_max 12
_diffrn_reflns_limit_l_min -12
_diffrn_reflns_number 12535
_diffrn_reflns_theta_full 28.31
_diffrn_reflns_theta_max 28.31
_diffrn_reflns_theta_min 2.05
_diffrn_standards_decay_% 0.002
_diffrn_standards_number 51
_exptl_absorpt_coefficient_mu 0.091
_exptl_absorpt_correction_T_max 0.995
_exptl_absorpt_correction_T_min 0.974
_exptl_absorpt_correction_type gaussian
_exptl_absorpt_process_details
;
Gaussian (Coppens et al., 1965) 
XPREP  (Bruker, 1995) 
;
_exptl_crystal_colour colourless
_exptl_crystal_density_diffrn 1.344
_exptl_crystal_density_method 'not measured'
_exptl_crystal_description blade
_exptl_crystal_F_000 620
_exptl_crystal_size_max 0.602
_exptl_crystal_size_mid 0.109
_exptl_crystal_size_min 0.075
_refine_diff_density_max 0.498
_refine_diff_density_min -0.400
_refine_diff_density_rms 0.059
_refine_ls_extinction_method none
_refine_ls_goodness_of_fit_ref 1.292
_refine_ls_hydrogen_treatment mixed
_refine_ls_matrix_type full
_refine_ls_number_parameters 401
_refine_ls_number_reflns 6458
_refine_ls_number_restraints 1
_refine_ls_restrained_S_all 1.320
_refine_ls_R_factor_all 0.1231
_refine_ls_R_factor_gt 0.0636
_refine_ls_shift/su_max 0.010
_refine_ls_shift/su_mean 0.001
_refine_ls_structure_factor_coef Fsqd
_refine_ls_weighting_details 'calc w=1/[\s^2^(Fo^2^)+(0.0500P)^2^+0.0000P] where P=(Fo^2^+2Fc^2^)/3'
_refine_ls_weighting_scheme calc
_refine_ls_wR_factor_gt 0.1459
_refine_ls_wR_factor_ref 0.1584
_reflns_number_gt 3730
_reflns_number_total 6455
_reflns_threshold_expression >2sigma(I)
_cod_data_source_file b109055k.txt
_cod_data_source_block mmh22
_cod_depositor_comments
;
The following automatic conversions were performed:
'_atom_site_symetry_multiplicity' tag replaced with
'_atom_site_symmetry_multiplicity'.

Automatic conversion script
Id: cif_correct_tags 1440 2010-10-19 06:21:57Z saulius 

The following automatic conversions were performed:
'_exptl_absorpt_correction_type' value 'Gaussian' changed to 'gaussian'
according to '/home/saulius/struct/CIF-dictionaries/cif_core.dic'
dictionary named 'cif_core.dic' version 2.4.1 from 2010-06-29.

Automatic conversion script
Id: cif_fix_enum 1527 2010-12-29 10:47:43Z saulius 
;
_cod_original_cell_volume 1455.1(10)
_cod_original_sg_symbol_H-M P-1
_cod_original_formula_sum 'C17.50 H16 N2 O2.50'
_cod_database_code 7050761

loop_
_symmetry_equiv_pos_as_xyz
'x, y, z'
'-x, -y, -z'

loop_
_atom_site_label
_atom_site_type_symbol
_atom_site_fract_x
_atom_site_fract_y
_atom_site_fract_z
_atom_site_U_iso_or_equiv
_atom_site_adp_type
_atom_site_occupancy
_atom_site_symmetry_multiplicity
_atom_site_calc_flag
_atom_site_refinement_flags
_atom_site_disorder_assembly
_atom_site_disorder_group
O1 O -0.0042(3) 1.00600(13) 0.1691(2) 0.1009(8) Uani 1 1 d . . .
H1O H -0.0225 1.0433 0.1134 0.151 Uiso 1 1 calc R . .
O2 O 0.0643(2) 0.55223(11) 0.3657(2) 0.0772(6) Uani 1 1 d . . .
H2O H 0.1035 0.5080 0.3966 0.116 Uiso 1 1 calc R . .
O3 O 0.4385(3) 0.91990(14) 0.2215(3) 0.0991(8) Uani 1 1 d . . .
H3O H 0.4198 0.9645 0.1825 0.149 Uiso 1 1 calc R . .
O4 O 0.6891(2) 0.46668(12) 0.3525(2) 0.0813(7) Uani 1 1 d . . .
H4O H 0.7384 0.4264 0.3862 0.122 Uiso 1 1 calc R . .
O5 O 0.4050(4) 1.05318(17) 0.0692(4) 0.1298(10) Uani 1 1 d D . .
H5O H 0.4340 1.0850 0.0243 0.195 Uiso 1 1 d R . .
N1 N 0.0332(2) 0.92561(12) 0.0916(2) 0.0601(7) Uani 1 1 d . . .
N2 N 0.1308(2) 0.62478(13) 0.4464(2) 0.0545(6) Uani 1 1 d . . .
N3 N 0.4885(3) 0.85594(15) 0.1288(3) 0.0733(7) Uani 1 1 d . . .
N4 N 0.7289(2) 0.54573(14) 0.4401(2) 0.0558(6) Uani 1 1 d . . .
C1 C 0.0308(2) 0.69899(14) 0.1275(2) 0.0384(6) Uani 1 1 d . . .
C2 C 0.0502(3) 0.61920(16) 0.0464(3) 0.0526(7) Uani 1 1 d . . .
H2 H 0.0245 0.5695 0.0731 0.063 Uiso 1 1 calc R . .
C3 C 0.1063(3) 0.61240(19) -0.0721(3) 0.0659(8) Uani 1 1 d . . .
H3 H 0.1157 0.5588 -0.1271 0.079 Uiso 1 1 calc R . .
C4 C 0.1485(3) 0.6849(2) -0.1088(3) 0.0687(8) Uani 1 1 d . . .
H4 H 0.1900 0.6798 -0.1867 0.082 Uiso 1 1 calc R . .
C5 C 0.1303(3) 0.76553(18) -0.0321(3) 0.0563(7) Uani 1 1 d . . .
H5 H 0.1603 0.8142 -0.0575 0.068 Uiso 1 1 calc R . .
C6 C 0.0668(2) 0.77363(15) 0.0839(2) 0.0393(6) Uani 1 1 d . . .
C7 C 0.0319(2) 0.86023(14) 0.1565(3) 0.0417(6) Uani 1 1 d . . .
C8 C -0.0138(2) 0.86448(14) 0.2979(2) 0.0415(6) Uani 1 1 d . . .
H8 H -0.0634 0.9203 0.3147 0.050 Uiso 1 1 calc R . .
C9 C 0.1080(2) 0.85692(15) 0.4250(2) 0.0407(6) Uani 1 1 d . . .
C10 C 0.1737(3) 0.93012(17) 0.4938(3) 0.0547(7) Uani 1 1 d . . .
H10 H 0.1420 0.9834 0.4614 0.066 Uiso 1 1 calc R . .
C11 C 0.2843(3) 0.9263(2) 0.6083(3) 0.0713(9) Uani 1 1 d . . .
H11 H 0.3279 0.9763 0.6529 0.086 Uiso 1 1 calc R . .
C12 C 0.3309(3) 0.8465(2) 0.6571(3) 0.0714(9) Uani 1 1 d . . .
H12 H 0.4053 0.8432 0.7358 0.086 Uiso 1 1 calc R . .
C13 C 0.2676(3) 0.77301(18) 0.5899(3) 0.0570(7) Uani 1 1 d . . .
H13 H 0.3007 0.7201 0.6230 0.068 Uiso 1 1 calc R . .
C14 C 0.1541(2) 0.77550(15) 0.4724(2) 0.0403(6) Uani 1 1 d . . .
C15 C 0.0863(2) 0.69670(15) 0.3960(2) 0.0411(6) Uani 1 1 d . . .
C16 C -0.0279(2) 0.70501(15) 0.2609(3) 0.0418(6) Uani 1 1 d . . .
H14 H -0.0877 0.6577 0.2479 0.050 Uiso 1 1 calc R . .
C17 C -0.1068(2) 0.79161(15) 0.2814(3) 0.0465(6) Uani 1 1 d . . .
H17A H -0.1820 0.7966 0.1972 0.056 Uiso 1 1 calc R . .
H17B H -0.1420 0.7954 0.3683 0.056 Uiso 1 1 calc R . .
C18 C 0.5806(2) 0.62521(15) 0.1254(3) 0.0420(6) Uani 1 1 d . . .
C19 C 0.6399(3) 0.55891(17) 0.0425(3) 0.0537(7) Uani 1 1 d . . .
H19 H 0.6538 0.5036 0.0713 0.064 Uiso 1 1 calc R . .
C20 C 0.6784(3) 0.5734(2) -0.0815(3) 0.0660(8) Uani 1 1 d . . .
H20 H 0.7185 0.5286 -0.1350 0.079 Uiso 1 1 calc R . .
C21 C 0.6567(3) 0.6545(2) -0.1247(3) 0.0725(9) Uani 1 1 d . . .
H21 H 0.6814 0.6644 -0.2087 0.087 Uiso 1 1 calc R . .
C22 C 0.5991(3) 0.72155(19) -0.0456(3) 0.0643(8) Uani 1 1 d . . .
H22 H 0.5848 0.7762 -0.0769 0.077 Uiso 1 1 calc R . .
C23 C 0.5613(2) 0.70862(16) 0.0824(3) 0.0474(6) Uani 1 1 d . . .
C24 C 0.5035(3) 0.78040(16) 0.1729(3) 0.0513(7) Uani 1 1 d . . .
C25 C 0.4719(2) 0.76125(15) 0.3126(3) 0.0490(7) Uani 1 1 d . . .
H25 H 0.4005 0.8028 0.3365 0.059 Uiso 1 1 calc R . .
C26 C 0.5975(2) 0.77039(16) 0.4373(3) 0.0445(6) Uani 1 1 d . . .
C27 C 0.6278(3) 0.85095(17) 0.5167(3) 0.0576(7) Uani 1 1 d . . .
H27 H 0.5693 0.8988 0.4936 0.069 Uiso 1 1 calc R . .
C28 C 0.7418(4) 0.8620(2) 0.6286(3) 0.0695(9) Uani 1 1 d . . .
H28 H 0.7591 0.9164 0.6812 0.083 Uiso 1 1 calc R . .
C29 C 0.8301(3) 0.7915(2) 0.6617(3) 0.0693(9) Uani 1 1 d . . .
H29 H 0.9080 0.7985 0.7362 0.083 Uiso 1 1 calc R . .
C30 C 0.8033(3) 0.71106(18) 0.5853(3) 0.0554(7) Uani 1 1 d . . .
H30 H 0.8639 0.6641 0.6083 0.066 Uiso 1 1 calc R . .
C31 C 0.6867(2) 0.69842(15) 0.4734(2) 0.0413(6) Uani 1 1 d . . .
C32 C 0.6555(2) 0.61179(15) 0.3916(3) 0.0425(6) Uani 1 1 d . . .
C33 C 0.5379(2) 0.60597(15) 0.2584(3) 0.0424(6) Uani 1 1 d . . .
H33 H 0.5066 0.5471 0.2396 0.051 Uiso 1 1 calc R . .
C34 C 0.4242(2) 0.66982(16) 0.2900(3) 0.0522(7) Uani 1 1 d . . .
H34A H 0.3458 0.6640 0.2083 0.063 Uiso 1 1 calc R . .
H34B H 0.3996 0.6580 0.3775 0.063 Uiso 1 1 calc R . .
C35 C 0.2893(5) 1.0452(3) -0.0052(4) 0.1129(16) Uani 1 1 d D . .
H35A H 0.2823 1.0616 -0.1008 0.169 Uiso 1 1 calc R . .
H35B H 0.2280 1.0818 0.0419 0.169 Uiso 1 1 calc R . .
H35C H 0.2673 0.9859 -0.0149 0.169 Uiso 1 1 calc R . .

loop_
_atom_site_aniso_label
_atom_site_aniso_U_11
_atom_site_aniso_U_22
_atom_site_aniso_U_33
_atom_site_aniso_U_23
_atom_site_aniso_U_13
_atom_site_aniso_U_12
O1 0.189(3) 0.0506(13) 0.0763(15) 0.0193(11) 0.0541(17) 0.0046(15)
O2 0.1043(17) 0.0424(11) 0.0807(15) 0.0259(10) 0.0041(13) -0.0045(11)
O3 0.141(2) 0.0645(15) 0.0985(18) 0.0268(13) 0.0432(17) 0.0241(15)
O4 0.1198(19) 0.0476(12) 0.0652(14) 0.0157(10) 0.0032(13) 0.0141(12)
O5 0.173(3) 0.100(2) 0.133(3) 0.0421(19) 0.054(2) 0.001(2)
N1 0.110(2) 0.0297(12) 0.0492(13) 0.0114(10) 0.0336(13) 0.0006(11)
N2 0.0750(16) 0.0402(13) 0.0509(13) 0.0181(11) 0.0150(12) 0.0032(11)
N3 0.096(2) 0.0478(15) 0.0736(18) 0.0153(13) 0.0159(15) 0.0104(13)
N4 0.0740(16) 0.0461(13) 0.0462(13) 0.0150(11) 0.0103(12) 0.0054(12)
C1 0.0400(14) 0.0371(14) 0.0371(13) 0.0110(11) 0.0049(11) 0.0013(10)
C2 0.0616(18) 0.0401(15) 0.0521(17) 0.0043(13) 0.0072(14) -0.0015(13)
C3 0.079(2) 0.060(2) 0.0487(18) -0.0066(15) 0.0114(16) 0.0133(16)
C4 0.088(2) 0.081(2) 0.0426(17) 0.0089(16) 0.0303(16) 0.0113(18)
C5 0.0669(19) 0.0655(19) 0.0432(16) 0.0175(14) 0.0222(14) 0.0023(14)
C6 0.0429(14) 0.0440(14) 0.0317(13) 0.0120(11) 0.0078(11) 0.0016(11)
C7 0.0536(16) 0.0353(14) 0.0384(14) 0.0147(11) 0.0095(12) -0.0015(11)
C8 0.0523(15) 0.0353(13) 0.0410(14) 0.0129(11) 0.0180(12) 0.0079(11)
C9 0.0536(15) 0.0425(14) 0.0316(13) 0.0062(11) 0.0207(12) 0.0006(12)
C10 0.078(2) 0.0455(16) 0.0436(16) 0.0036(13) 0.0198(15) -0.0063(14)
C11 0.085(2) 0.072(2) 0.0537(19) -0.0074(16) 0.0143(18) -0.0210(18)
C12 0.074(2) 0.090(2) 0.0428(17) 0.0057(17) -0.0028(15) -0.0148(19)
C13 0.0664(19) 0.0630(19) 0.0423(16) 0.0161(14) 0.0124(14) 0.0051(15)
C14 0.0480(15) 0.0480(15) 0.0291(13) 0.0109(11) 0.0152(11) 0.0018(12)
C15 0.0496(15) 0.0417(14) 0.0390(14) 0.0159(11) 0.0206(12) 0.0055(12)
C16 0.0443(15) 0.0410(14) 0.0451(15) 0.0171(11) 0.0130(12) -0.0038(11)
C17 0.0467(15) 0.0528(16) 0.0455(15) 0.0187(12) 0.0170(12) 0.0039(12)
C18 0.0380(14) 0.0481(15) 0.0373(14) 0.0099(12) -0.0003(11) -0.0063(11)
C19 0.0568(17) 0.0548(17) 0.0496(16) 0.0073(13) 0.0113(14) -0.0062(13)
C20 0.069(2) 0.075(2) 0.0549(19) -0.0031(16) 0.0197(16) -0.0121(16)
C21 0.094(2) 0.084(2) 0.0445(18) 0.0119(17) 0.0180(17) -0.0198(19)
C22 0.084(2) 0.0623(19) 0.0487(17) 0.0225(15) 0.0068(16) -0.0131(16)
C23 0.0509(16) 0.0486(16) 0.0401(15) 0.0143(12) -0.0009(12) -0.0070(12)
C24 0.0505(16) 0.0469(16) 0.0532(17) 0.0209(13) -0.0013(13) -0.0011(12)
C25 0.0403(15) 0.0453(15) 0.0628(17) 0.0112(13) 0.0155(13) 0.0055(12)
C26 0.0504(16) 0.0467(15) 0.0422(15) 0.0076(12) 0.0200(13) -0.0042(12)
C27 0.074(2) 0.0499(17) 0.0554(18) 0.0070(14) 0.0280(16) -0.0015(14)
C28 0.099(3) 0.069(2) 0.0444(18) -0.0039(15) 0.0217(18) -0.0278(19)
C29 0.083(2) 0.085(2) 0.0379(16) 0.0140(16) -0.0005(15) -0.0247(19)
C30 0.0637(19) 0.0658(19) 0.0389(15) 0.0210(14) 0.0064(14) -0.0087(15)
C31 0.0468(15) 0.0504(15) 0.0326(13) 0.0143(11) 0.0143(12) -0.0055(12)
C32 0.0478(15) 0.0476(15) 0.0384(14) 0.0178(12) 0.0164(12) 0.0012(12)
C33 0.0431(15) 0.0418(14) 0.0434(14) 0.0127(11) 0.0074(12) -0.0043(11)
C34 0.0426(15) 0.0580(17) 0.0578(17) 0.0154(13) 0.0110(13) -0.0013(13)
C35 0.118(4) 0.135(4) 0.084(3) 0.039(3) -0.006(3) -0.039(3)

loop_
_atom_type_symbol
_atom_type_description
_atom_type_scat_dispersion_real
_atom_type_scat_dispersion_imag
_atom_type_scat_source
C C 0.0033 0.0016 'International Tables Vol C Tables 4.2.6.8 and 6.1.1.4'
H H 0.0000 0.0000 'International Tables Vol C Tables 4.2.6.8 and 6.1.1.4'
N N 0.0061 0.0033 'International Tables Vol C Tables 4.2.6.8 and 6.1.1.4'
O O 0.0106 0.0060 'International Tables Vol C Tables 4.2.6.8 and 6.1.1.4'

loop_
_geom_angle_atom_site_label_1
_geom_angle_atom_site_label_2
_geom_angle_atom_site_label_3
_geom_angle
_geom_angle_site_symmetry_1
_geom_angle_site_symmetry_3
_geom_angle_publ_flag
N1 O1 H1O 109.5 . . ?
N2 O2 H2O 109.5 . . ?
N3 O3 H3O 109.5 . . ?
N4 O4 H4O 109.5 . . ?
C35 O5 H5O 101.9 . . ?
C7 N1 O1 113.8(2) . . ?
C15 N2 O2 114.2(2) . . ?
C24 N3 O3 113.4(3) . . ?
C32 N4 O4 112.3(2) . . ?
C2 C1 C6 118.7(2) . . ?
C2 C1 C16 120.6(2) . . ?
C6 C1 C16 120.7(2) . . ?
C3 C2 C1 121.3(3) . . ?
C3 C2 H2 119.3 . . ?
C1 C2 H2 119.3 . . ?
C4 C3 C2 119.6(3) . . ?
C4 C3 H3 120.2 . . ?
C2 C3 H3 120.2 . . ?
C3 C4 C5 121.0(3) . . ?
C3 C4 H4 119.5 . . ?
C5 C4 H4 119.5 . . ?
C4 C5 C6 119.7(3) . . ?
C4 C5 H5 120.1 . . ?
C6 C5 H5 120.1 . . ?
C5 C6 C1 119.4(2) . . ?
C5 C6 C7 120.7(2) . . ?
C1 C6 C7 119.8(2) . . ?
N1 C7 C6 118.0(2) . . ?
N1 C7 C8 124.0(2) . . ?
C6 C7 C8 117.83(19) . . ?
C9 C8 C7 109.44(19) . . ?
C9 C8 C17 111.53(18) . . ?
C7 C8 C17 108.47(19) . . ?
C9 C8 H8 109.1 . . ?
C7 C8 H8 109.1 . . ?
C17 C8 H8 109.1 . . ?
C10 C9 C14 120.2(2) . . ?
C10 C9 C8 119.6(2) . . ?
C14 C9 C8 120.2(2) . . ?
C11 C10 C9 121.6(3) . . ?
C11 C10 H10 119.2 . . ?
C9 C10 H10 119.2 . . ?
C10 C11 C12 119.0(3) . . ?
C10 C11 H11 120.5 . . ?
C12 C11 H11 120.5 . . ?
C13 C12 C11 120.3(3) . . ?
C13 C12 H12 119.8 . . ?
C11 C12 H12 119.8 . . ?
C12 C13 C14 121.6(3) . . ?
C12 C13 H13 119.2 . . ?
C14 C13 H13 119.2 . . ?
C13 C14 C9 117.3(2) . . ?
C13 C14 C15 122.4(2) . . ?
C9 C14 C15 120.2(2) . . ?
N2 C15 C14 117.4(2) . . ?
N2 C15 C16 124.2(2) . . ?
C14 C15 C16 118.43(19) . . ?
C1 C16 C15 108.82(18) . . ?
C1 C16 C17 110.57(18) . . ?
C15 C16 C17 109.30(19) . . ?
C1 C16 H14 109.4 . . ?
C15 C16 H14 109.4 . . ?
C17 C16 H14 109.4 . . ?
C8 C17 C16 108.92(19) . . ?
C8 C17 H17A 109.9 . . ?
C16 C17 H17A 109.9 . . ?
C8 C17 H17B 109.9 . . ?
C16 C17 H17B 109.9 . . ?
H17A C17 H17B 108.3 . . ?
C19 C18 C23 119.0(2) . . ?
C19 C18 C33 119.7(2) . . ?
C23 C18 C33 121.4(2) . . ?
C20 C19 C18 121.5(3) . . ?
C20 C19 H19 119.2 . . ?
C18 C19 H19 119.2 . . ?
C21 C20 C19 119.3(3) . . ?
C21 C20 H20 120.4 . . ?
C19 C20 H20 120.4 . . ?
C20 C21 C22 120.9(3) . . ?
C20 C21 H21 119.5 . . ?
C22 C21 H21 119.5 . . ?
C21 C22 C23 120.8(3) . . ?
C21 C22 H22 119.6 . . ?
C23 C22 H22 119.6 . . ?
C18 C23 C22 118.5(3) . . ?
C18 C23 C24 119.5(2) . . ?
C22 C23 C24 122.0(2) . . ?
N3 C24 C23 116.9(2) . . ?
N3 C24 C25 124.8(3) . . ?
C23 C24 C25 118.3(2) . . ?
C24 C25 C26 109.12(19) . . ?
C24 C25 C34 109.5(2) . . ?
C26 C25 C34 110.50(19) . . ?
C24 C25 H25 109.2 . . ?
C26 C25 H25 109.2 . . ?
C34 C25 H25 109.2 . . ?
C27 C26 C31 118.5(2) . . ?
C27 C26 C25 120.3(2) . . ?
C31 C26 C25 121.2(2) . . ?
C28 C27 C26 121.9(3) . . ?
C28 C27 H27 119.0 . . ?
C26 C27 H27 119.0 . . ?
C27 C28 C29 119.3(3) . . ?
C27 C28 H28 120.3 . . ?
C29 C28 H28 120.3 . . ?
C30 C29 C28 120.2(3) . . ?
C30 C29 H29 119.9 . . ?
C28 C29 H29 119.9 . . ?
C29 C30 C31 121.2(3) . . ?
C29 C30 H30 119.4 . . ?
C31 C30 H30 119.4 . . ?
C30 C31 C26 118.8(2) . . ?
C30 C31 C32 121.7(2) . . ?
C26 C31 C32 119.4(2) . . ?
N4 C32 C31 117.7(2) . . ?
N4 C32 C33 124.1(2) . . ?
C31 C32 C33 118.1(2) . . ?
C18 C33 C32 110.25(19) . . ?
C18 C33 C34 110.71(19) . . ?
C32 C33 C34 109.0(2) . . ?
C18 C33 H33 109.0 . . ?
C32 C33 H33 109.0 . . ?
C34 C33 H33 109.0 . . ?
C25 C34 C33 108.5(2) . . ?
C25 C34 H34A 110.0 . . ?
C33 C34 H34A 110.0 . . ?
C25 C34 H34B 110.0 . . ?
C33 C34 H34B 110.0 . . ?
H34A C34 H34B 108.4 . . ?
O5 C35 H35A 109.5 . . ?
O5 C35 H35B 109.5 . . ?
H35A C35 H35B 109.5 . . ?
O5 C35 H35C 109.5 . . ?
H35A C35 H35C 109.5 . . ?
H35B C35 H35C 109.5 . . ?

loop_
_geom_bond_atom_site_label_1
_geom_bond_atom_site_label_2
_geom_bond_distance
_geom_bond_site_symmetry_2
_geom_bond_publ_flag
O1 N1 1.430(3) . ?
O1 H1O 0.8200 . ?
O2 N2 1.404(3) . ?
O2 H2O 0.8200 . ?
O3 N3 1.381(3) . ?
O3 H3O 0.8200 . ?
O4 N4 1.418(3) . ?
O4 H4O 0.8200 . ?
O5 C35 1.230(4) . ?
O5 H5O 0.8178 . ?
N1 C7 1.268(3) . ?
N2 C15 1.283(3) . ?
N3 C24 1.291(3) . ?
N4 C32 1.289(3) . ?
C1 C2 1.391(3) . ?
C1 C6 1.401(3) . ?
C1 C16 1.517(3) . ?
C2 C3 1.371(4) . ?
C2 H2 0.9300 . ?
C3 C4 1.368(4) . ?
C3 H3 0.9300 . ?
C4 C5 1.381(4) . ?
C4 H4 0.9300 . ?
C5 C6 1.396(3) . ?
C5 H5 0.9300 . ?
C6 C7 1.481(3) . ?
C7 C8 1.517(3) . ?
C8 C9 1.515(3) . ?
C8 C17 1.521(3) . ?
C8 H8 0.9800 . ?
C9 C10 1.379(3) . ?
C9 C14 1.410(3) . ?
C10 C11 1.366(4) . ?
C10 H10 0.9300 . ?
C11 C12 1.392(4) . ?
C11 H11 0.9300 . ?
C12 C13 1.368(4) . ?
C12 H12 0.9300 . ?
C13 C14 1.400(3) . ?
C13 H13 0.9300 . ?
C14 C15 1.476(3) . ?
C15 C16 1.518(3) . ?
C16 C17 1.523(3) . ?
C16 H14 0.9800 . ?
C17 H17A 0.9700 . ?
C17 H17B 0.9700 . ?
C18 C19 1.394(3) . ?
C18 C23 1.402(3) . ?
C18 C33 1.510(3) . ?
C19 C20 1.383(4) . ?
C19 H19 0.9300 . ?
C20 C21 1.368(4) . ?
C20 H20 0.9300 . ?
C21 C22 1.373(4) . ?
C21 H21 0.9300 . ?
C22 C23 1.407(4) . ?
C22 H22 0.9300 . ?
C23 C24 1.482(4) . ?
C24 C25 1.514(4) . ?
C25 C26 1.521(3) . ?
C25 C34 1.522(3) . ?
C25 H25 0.9800 . ?
C26 C27 1.389(3) . ?
C26 C31 1.407(3) . ?
C27 C28 1.377(4) . ?
C27 H27 0.9300 . ?
C28 C29 1.380(4) . ?
C28 H28 0.9300 . ?
C29 C30 1.372(4) . ?
C29 H29 0.9300 . ?
C30 C31 1.398(3) . ?
C30 H30 0.9300 . ?
C31 C32 1.480(3) . ?
C32 C33 1.514(3) . ?
C33 C34 1.522(3) . ?
C33 H33 0.9800 . ?
C34 H34A 0.9700 . ?
C34 H34B 0.9700 . ?
C35 H35A 0.9600 . ?
C35 H35B 0.9600 . ?
C35 H35C 0.9600 . ?

loop_
_geom_hbond_atom_site_label_D
_geom_hbond_atom_site_label_H
_geom_hbond_atom_site_label_A
_geom_hbond_distance_DH
_geom_hbond_distance_HA
_geom_hbond_distance_DA
_geom_hbond_angle_DHA
_geom_hbond_site_symmetry_A
O1 H1O N1 0.82 2.04 2.767(3) 147.2 2_575
O2 H2O N4 0.82 2.20 2.915(3) 145.7 2_666
O3 H3O O5 0.82 1.84 2.649(3) 166.7 .
O4 H4O N2 0.82 2.02 2.762(3) 151.1 2_666
O5 H5O N3 0.82 2.16 2.968(4) 167.4 2_675

loop_
_geom_torsion_atom_site_label_1
_geom_torsion_atom_site_label_2
_geom_torsion_atom_site_label_3
_geom_torsion_atom_site_label_4
_geom_torsion
_geom_torsion_site_symmetry_1
_geom_torsion_site_symmetry_2
_geom_torsion_site_symmetry_3
_geom_torsion_site_symmetry_4
_geom_torsion_publ_flag
C6 C1 C2 C3 1.6(4) . . . . ?
C16 C1 C2 C3 -178.3(2) . . . . ?
C1 C2 C3 C4 2.2(4) . . . . ?
C2 C3 C4 C5 -2.7(4) . . . . ?
C3 C4 C5 C6 -0.6(4) . . . . ?
C4 C5 C6 C1 4.4(4) . . . . ?
C4 C5 C6 C7 -172.8(2) . . . . ?
C2 C1 C6 C5 -4.9(3) . . . . ?
C16 C1 C6 C5 175.0(2) . . . . ?
C2 C1 C6 C7 172.4(2) . . . . ?
C16 C1 C6 C7 -7.8(3) . . . . ?
O1 N1 C7 C6 178.9(2) . . . . ?
O1 N1 C7 C8 4.0(4) . . . . ?
C5 C6 C7 N1 15.4(4) . . . . ?
C1 C6 C7 N1 -161.8(2) . . . . ?
C5 C6 C7 C8 -169.4(2) . . . . ?
C1 C6 C7 C8 13.4(3) . . . . ?
N1 C7 C8 C9 -104.2(3) . . . . ?
C6 C7 C8 C9 80.9(3) . . . . ?
N1 C7 C8 C17 134.0(3) . . . . ?
C6 C7 C8 C17 -40.9(3) . . . . ?
C7 C8 C9 C10 85.4(3) . . . . ?
C17 C8 C9 C10 -154.5(2) . . . . ?
C7 C8 C9 C14 -94.3(2) . . . . ?
C17 C8 C9 C14 25.7(3) . . . . ?
C14 C9 C10 C11 0.1(4) . . . . ?
C8 C9 C10 C11 -179.6(2) . . . . ?
C9 C10 C11 C12 -0.5(4) . . . . ?
C10 C11 C12 C13 0.9(5) . . . . ?
C11 C12 C13 C14 -0.9(4) . . . . ?
C12 C13 C14 C9 0.4(4) . . . . ?
C12 C13 C14 C15 178.5(2) . . . . ?
C10 C9 C14 C13 -0.1(3) . . . . ?
C8 C9 C14 C13 179.7(2) . . . . ?
C10 C9 C14 C15 -178.1(2) . . . . ?
C8 C9 C14 C15 1.6(3) . . . . ?
O2 N2 C15 C14 -178.12(19) . . . . ?
O2 N2 C15 C16 -0.2(3) . . . . ?
C13 C14 C15 N2 3.7(3) . . . . ?
C9 C14 C15 N2 -178.3(2) . . . . ?
C13 C14 C15 C16 -174.4(2) . . . . ?
C9 C14 C15 C16 3.6(3) . . . . ?
C2 C1 C16 C15 90.2(3) . . . . ?
C6 C1 C16 C15 -89.7(2) . . . . ?
C2 C1 C16 C17 -149.8(2) . . . . ?
C6 C1 C16 C17 30.4(3) . . . . ?
N2 C15 C16 C1 -92.4(3) . . . . ?
C14 C15 C16 C1 85.6(2) . . . . ?
N2 C15 C16 C17 146.8(2) . . . . ?
C14 C15 C16 C17 -35.3(3) . . . . ?
C9 C8 C17 C16 -57.3(2) . . . . ?
C7 C8 C17 C16 63.3(2) . . . . ?
C1 C16 C17 C8 -58.2(2) . . . . ?
C15 C16 C17 C8 61.6(2) . . . . ?
C23 C18 C19 C20 -0.7(4) . . . . ?
C33 C18 C19 C20 178.9(2) . . . . ?
C18 C19 C20 C21 -0.6(4) . . . . ?
C19 C20 C21 C22 0.8(5) . . . . ?
C20 C21 C22 C23 0.3(4) . . . . ?
C19 C18 C23 C22 1.8(4) . . . . ?
C33 C18 C23 C22 -177.8(2) . . . . ?
C19 C18 C23 C24 -177.6(2) . . . . ?
C33 C18 C23 C24 2.8(3) . . . . ?
C21 C22 C23 C18 -1.6(4) . . . . ?
C21 C22 C23 C24 177.7(2) . . . . ?
O3 N3 C24 C23 -177.9(2) . . . . ?
O3 N3 C24 C25 -0.6(4) . . . . ?
C18 C23 C24 N3 179.6(2) . . . . ?
C22 C23 C24 N3 0.3(4) . . . . ?
C18 C23 C24 C25 2.2(3) . . . . ?
C22 C23 C24 C25 -177.2(2) . . . . ?
N3 C24 C25 C26 -91.1(3) . . . . ?
C23 C24 C25 C26 86.2(3) . . . . ?
N3 C24 C25 C34 147.9(3) . . . . ?
C23 C24 C25 C34 -34.9(3) . . . . ?
C24 C25 C26 C27 85.8(3) . . . . ?
C34 C25 C26 C27 -153.8(2) . . . . ?
C24 C25 C26 C31 -93.1(3) . . . . ?
C34 C25 C26 C31 27.3(3) . . . . ?
C31 C26 C27 C28 0.1(4) . . . . ?
C25 C26 C27 C28 -178.8(2) . . . . ?
C26 C27 C28 C29 1.1(4) . . . . ?
C27 C28 C29 C30 -0.9(4) . . . . ?
C28 C29 C30 C31 -0.4(4) . . . . ?
C29 C30 C31 C26 1.5(4) . . . . ?
C29 C30 C31 C32 -179.0(2) . . . . ?
C27 C26 C31 C30 -1.3(3) . . . . ?
C25 C26 C31 C30 177.6(2) . . . . ?
C27 C26 C31 C32 179.2(2) . . . . ?
C25 C26 C31 C32 -1.9(3) . . . . ?
O4 N4 C32 C31 -179.9(2) . . . . ?
O4 N4 C32 C33 1.4(3) . . . . ?
C30 C31 C32 N4 9.8(3) . . . . ?
C26 C31 C32 N4 -170.7(2) . . . . ?
C30 C31 C32 C33 -171.4(2) . . . . ?
C26 C31 C32 C33 8.0(3) . . . . ?
C19 C18 C33 C32 85.2(3) . . . . ?
C23 C18 C33 C32 -95.2(3) . . . . ?
C19 C18 C33 C34 -154.1(2) . . . . ?
C23 C18 C33 C34 25.5(3) . . . . ?
N4 C32 C33 C18 -98.5(3) . . . . ?
C31 C32 C33 C18 82.9(3) . . . . ?
N4 C32 C33 C34 139.8(2) . . . . ?
C31 C32 C33 C34 -38.8(3) . . . . ?
C24 C25 C34 C33 62.4(2) . . . . ?
C26 C25 C34 C33 -57.8(3) . . . . ?
C18 C33 C34 C25 -57.8(3) . . . . ?
C32 C33 C34 C25 63.6(2) . . . . ?
